data_4000782
loop_
_publ_author_name
'Johnsen, Simon'
'Liu, Zhifu'
'Peters, John A.'
'Song, Jung-Hwan'
'Peter, Sebastian C.'
'Malliakas, Christos D.'
'Cho, Nam Ki'
'Jin, Hosub'
'Freeman, Arthur J.'
'Wessels, Bruce W.'
'Kanatzidis, Mercouri G.'

_publ_section_title
;
 Thallium Chalcogenide-Based Wide-Band-Gap Semiconductors: TlGaSe2for
 Radiation Detectors
;
_journal_issue 12
_journal_name_full 'Chemistry of Materials'
_journal_page_first 3120
_journal_paper_doi 10.1021/cm200946y
_journal_volume 23
_journal_year 2011
_chemical_formula_structural 'Tl Ga Se2'
_chemical_formula_sum 'Ga Se2 Tl'
_chemical_name_systematic 'Thallium Gallium Selenide'
_space_group_IT_number 15
_symmetry_Int_Tables_number 15
_symmetry_space_group_name_Hall '-C 2yc'
_symmetry_space_group_name_H-M 'C 1 2/c 1'
_audit_creation_date 2008/02/01
_cell_angle_alpha 90.
_cell_angle_beta 99.993(6)
_cell_angle_gamma 90.
_cell_formula_units_Z 16
_cell_length_a 10.779(2)
_cell_length_b 10.776(1)
_cell_length_c 15.663(5)
_cell_volume 1791.7(7)
_refine_ls_R_factor_all 0.0652
_cod_data_source_file cm200946y_si_002.cif
_cod_data_source_block 157752-ICSD
_cod_original_cell_volume 1791.73
_cod_original_formula_sum 'Ga1 Se2 Tl1'
_cod_database_code 4000782

loop_
_symmetry_equiv_pos_site_id
_symmetry_equiv_pos_as_xyz
1 'x, -y, z+1/2'
2 '-x, -y, -z'
3 '-x, y, -z+1/2'
4 'x, y, z'
5 'x+1/2, -y+1/2, z+1/2'
6 '-x+1/2, -y+1/2, -z'
7 '-x+1/2, y+1/2, -z+1/2'
8 'x+1/2, y+1/2, z'

loop_
_atom_site_aniso_label
_atom_site_aniso_type_symbol
_atom_site_aniso_U_11
_atom_site_aniso_U_22
_atom_site_aniso_U_33
_atom_site_aniso_U_12
_atom_site_aniso_U_13
_atom_site_aniso_U_23
Tl1 Tl1+ 0.052(6) 0.063(5) 0.06(2) -0.022(3) 0.005(8) 0.000(5)
Tl2 Tl1+ 0.044(6) 0.044(6) 0.07(2) -0.022(3) 0.005(8) 0.002(5)
Ga1 Ga3+ 0.015(9) 0.001(6) 0.05(3) 0.009(6) 0.01(2) -0.019(9)
Ga2 Ga3+ 0.019(7) 0.037(9) 0.00(3) -0.008(9) -0.01(1) -0.01(1)
Se1 Se2- 0.03(1) 0.02(1) 0.06(5) 0. 0.02(2) 0.
Se2 Se2- 0.006(9) 0.001(7) 0.06(4) 0. -0.01(2) 0.
Se3 Se2- 0.04(1) 0.05(1) 0.01(4) 0.01(1) -0.01(2) -0.02(1)
Se4 Se2- 0.012(6) 0.021(7) 0.06(4) 0.01(1) -0.018(9) -0.018(5)
Se5 Se2- 0.05(1) 0.06(1) 0.00(4) -0.053(9) -0.01(2) -0.02(1)

loop_
_atom_site_label
_atom_site_type_symbol
_atom_site_symmetry_multiplicity
_atom_site_Wyckoff_symbol
_atom_site_fract_x
_atom_site_fract_y
_atom_site_fract_z
_atom_site_occupancy
_atom_site_attached_hydrogens
Tl1 Tl1+ 8 f 0.4647(6) 0.3109(5) 0.1140(9) 1. 0
Tl2 Tl1+ 8 f 0.2844(4) 0.0623(5) 0.3864(8) 1. 0
Ga1 Ga3+ 8 f 0.100(1) 0.191(2) 0.162(2) 1. 0
Ga2 Ga3+ 8 f 0.145(1) 0.438(1) 0.339(2) 1. 0
Se1 Se2- 4 e 0. 0.054(2) 0.250 1. 0
Se2 Se2- 4 e 0. 0.574(1) 0.250 1. 0
Se3 Se2- 8 f 0.207(1) 0.062(1) 0.071(2) 1. 0
Se4 Se2- 8 f 0.262(1) 0.310(1) 0.252(2) 1. 0
Se5 Se2- 8 f 0.048(2) 0.312(1) 0.438(3) 1. 0

loop_
_atom_type_symbol
_atom_type_oxidation_number
Ga3+ 3
Se2- -2
Tl1+ 1

loop_
_citation_id
_citation_year
_citation_page_first
_citation_page_last
primary 2007 663 666
